data_4003701
loop_
_publ_author_name
'Liu, Sumeng'
'Zhang, Zhejun'
'Gray, Danielle'
'Zhu, Lingyang'
'Abelson, John R.'
'Girolami, Gregory S.'

_publ_section_title
;
 Platinum \w-Alkenyl Compounds as Chemical Vapor Deposition Precursors:
 Synthesis and Characterization of Pt[CH2CMe2CH2CH&#x2550;CH2]2 and the
 Impact of Ligand Design on the Deposition Process
;
_journal_name_full 'Chemistry of Materials'
_journal_paper_doi 10.1021/acs.chemmater.0c03226
_journal_year 2020
_chemical_formula_sum 'C14 H23 Br Pt'
_chemical_formula_weight 466.32
_space_group_crystal_system monoclinic
_space_group_IT_number 4
_space_group_name_Hall 'P 2yb'
_space_group_name_H-M_alt 'P 1 21 1'
_atom_sites_solution_hydrogens geom
_audit_creation_method SHELXL-2014/6
_cell_angle_alpha 90
_cell_angle_beta 110.5366(15)
_cell_angle_gamma 90
_cell_formula_units_Z 4
_cell_length_a 9.7170(4)
_cell_length_b 11.9545(5)
_cell_length_c 13.2835(6)
_cell_measurement_reflns_used 9133
_cell_measurement_temperature 100(2)
_cell_measurement_theta_max 33.79
_cell_measurement_theta_min 2.81
_cell_volume 1444.97(11)
_computing_cell_refinement 'Bruker SAINT'
_computing_data_collection 'Bruker APEX2'
_computing_data_reduction 'Bruker SAINT'
_computing_molecular_graphics 'Bruker SHELXTL'
_computing_publication_material 'Bruker SHELXTL'
_computing_structure_refinement 'SHELXL-2014/6 (Sheldrick, 2014)'
_computing_structure_solution 'SHELXS-97 (Sheldrick 2008)'
_diffrn_ambient_temperature 100(2)
_diffrn_measured_fraction_theta_full 0.999
_diffrn_measured_fraction_theta_max 0.997
_diffrn_measurement_device_type 'Bruker D8 Venture, Photon 100'
_diffrn_measurement_method '\f and \w scans'
_diffrn_radiation_type MoK\a
_diffrn_radiation_wavelength 0.71073
_diffrn_reflns_av_R_equivalents 0.0411
_diffrn_reflns_av_unetI/netI 0.0307
_diffrn_reflns_Laue_measured_fraction_full 0.999
_diffrn_reflns_Laue_measured_fraction_max 0.997
_diffrn_reflns_limit_h_max 15
_diffrn_reflns_limit_h_min -15
_diffrn_reflns_limit_k_max 18
_diffrn_reflns_limit_k_min -18
_diffrn_reflns_limit_l_max 20
_diffrn_reflns_limit_l_min -20
_diffrn_reflns_number 83874
_diffrn_reflns_point_group_measured_fraction_full 0.998
_diffrn_reflns_point_group_measured_fraction_max 0.992
_diffrn_reflns_theta_full 25.242
_diffrn_reflns_theta_max 33.815
_diffrn_reflns_theta_min 2.363
_exptl_absorpt_coefficient_mu 12.450
_exptl_absorpt_correction_T_max 0.7467
_exptl_absorpt_correction_T_min 0.5161
_exptl_absorpt_correction_type multi-scan
_exptl_absorpt_process_details 'SADABS V2014/4 (Krause et al., 2015)'
_exptl_crystal_colour colourless
_exptl_crystal_density_diffrn 2.144
_exptl_crystal_description Prism
_exptl_crystal_F_000 880
_refine_diff_density_max 0.930
_refine_diff_density_min -1.011
_refine_diff_density_rms 0.139
_refine_ls_abs_structure_details
;
 Flack x determined using 4911 quotients [(I+)-(I-)]/[(I+)+(I-)]
 (Parsons, Flack and Wagner, Acta Cryst. B69 (2013) 249-259).
;
_refine_ls_abs_structure_Flack 0.009(3)
_refine_ls_extinction_coef 0.00293(7)
_refine_ls_extinction_expression Fc^*^=kFc[1+0.001xFc^2^\l^3^/sin(2\q)]^-1/4^
_refine_ls_extinction_method SHELXL
_refine_ls_goodness_of_fit_ref 1.070
_refine_ls_hydrogen_treatment constr
_refine_ls_matrix_type full
_refine_ls_number_parameters 294
_refine_ls_number_reflns 11517
_refine_ls_number_restraints 1
_refine_ls_restrained_S_all 1.070
_refine_ls_R_factor_all 0.0227
_refine_ls_R_factor_gt 0.0189
_refine_ls_shift/su_max 0.002
_refine_ls_shift/su_mean 0.000
_refine_ls_structure_factor_coef Fsqd
_refine_ls_weighting_details 'w=1/[\s^2^(Fo^2^)+0.5951P] where P=(Fo^2^+2Fc^2^)/3'
_refine_ls_weighting_scheme calc
_refine_ls_wR_factor_gt 0.0325
_refine_ls_wR_factor_ref 0.0335
_reflns_Friedel_coverage 0.913
_reflns_Friedel_fraction_full 0.998
_reflns_Friedel_fraction_max 0.987
_reflns_number_gt 10852
_reflns_number_total 11517
_reflns_threshold_expression 'I > 2\s(I)'
_cod_data_source_file cm0c03226_si_003.cif
_cod_data_source_block cd43zs
_cod_original_sg_symbol_H-M 'P 21'
_cod_database_code 4003701
_shelx_space_group_comment
;
The symmetry employed for this shelxl refinement is uniquely defined
by the following loop, which should always be used as a source of
symmetry information in preference to the above space-group names.
They are only intended as comments.
;
_shelxl_version_number 2014/6

loop_
_space_group_symop_operation_xyz
'x, y, z'
'-x, y+1/2, -z'

loop_
_atom_site_label
_atom_site_type_symbol
_atom_site_fract_x
_atom_site_fract_y
_atom_site_fract_z
_atom_site_U_iso_or_equiv
_atom_site_adp_type
_atom_site_occupancy
_atom_site_site_symmetry_order
_atom_site_calc_flag
_atom_site_refinement_flags_posn
_atom_site_refinement_flags_adp
_atom_site_refinement_flags_occupancy
_atom_site_disorder_assembly
_atom_site_disorder_group
Pt1 Pt 0.85616(2) 0.04007(2) 0.27012(2) 0.00773(3) Uani 1 1 d . . . . .
Br1 Br 0.88288(4) -0.08077(3) 0.42513(3) 0.01474(7) Uani 1 1 d . . . . .
C1 C 0.6938(4) -0.0646(3) 0.1721(3) 0.0112(6) Uani 1 1 d . . . . .
H1A H 0.7023 -0.0653 0.1000 0.013 Uiso 1 1 calc R U . . .
H1B H 0.7144 -0.1414 0.2013 0.013 Uiso 1 1 calc R U . . .
C2 C 0.5327(4) -0.0358(3) 0.1581(3) 0.0141(7) Uani 1 1 d . . . . .
C3 C 0.4377(4) -0.1382(4) 0.1043(4) 0.0249(9) Uani 1 1 d . . . . .
H3A H 0.4641 -0.2021 0.1536 0.037 Uiso 1 1 calc R U . . .
H3B H 0.4553 -0.1571 0.0381 0.037 Uiso 1 1 calc R U . . .
H3C H 0.3335 -0.1202 0.0872 0.037 Uiso 1 1 calc R U . . .
C4 C 0.5138(4) -0.0138(4) 0.2665(3) 0.0197(8) Uani 1 1 d . . . . .
H4A H 0.5718 0.0518 0.3007 0.030 Uiso 1 1 calc R U . . .
H4B H 0.5476 -0.0792 0.3132 0.030 Uiso 1 1 calc R U . . .
H4C H 0.4098 -0.0001 0.2546 0.030 Uiso 1 1 calc R U . . .
C5 C 0.4782(4) 0.0615(3) 0.0818(3) 0.0198(9) Uani 1 1 d . . . . .
H5 H 0.4837 0.0527 0.0123 0.024 Uiso 1 1 calc R U . . .
C6 C 0.4237(4) 0.1576(4) 0.1005(4) 0.0274(9) Uani 1 1 d . . . . .
H6A H 0.4155 0.1712 0.1687 0.033 Uiso 1 1 calc R U . . .
H6B H 0.3929 0.2129 0.0458 0.033 Uiso 1 1 calc R U . . .
C11 C 0.8187(4) 0.1631(3) 0.1459(3) 0.0122(6) Uani 1 1 d . . . . .
H11 H 0.7225 0.1543 0.0857 0.015 Uiso 1 1 calc R U . . .
C12 C 0.9265(4) 0.0872(3) 0.1417(3) 0.0120(6) Uani 1 1 d . . . . .
H12 H 0.8921 0.0353 0.0787 0.014 Uiso 1 1 calc R U . . .
C13 C 1.0905(4) 0.1067(3) 0.1829(3) 0.0153(7) Uani 1 1 d . . . . .
H13A H 1.1162 0.1498 0.1283 0.018 Uiso 1 1 calc R U . . .
H13B H 1.1408 0.0334 0.1913 0.018 Uiso 1 1 calc R U . . .
C14 C 1.1487(4) 0.1693(4) 0.2901(3) 0.0177(7) Uani 1 1 d . . . . .
H14A H 1.2554 0.1548 0.3242 0.021 Uiso 1 1 calc R U . . .
H14B H 1.1352 0.2507 0.2763 0.021 Uiso 1 1 calc R U . . .
C15 C 1.0726(4) 0.1351(3) 0.3663(3) 0.0155(7) Uani 1 1 d . . . . .
H15 H 1.1367 0.0966 0.4331 0.019 Uiso 1 1 calc R U . . .
C16 C 0.9549(4) 0.1920(3) 0.3761(3) 0.0156(7) Uani 1 1 d . . . . .
H16 H 0.9485 0.1885 0.4496 0.019 Uiso 1 1 calc R U . . .
C17 C 0.8780(5) 0.2914(3) 0.3100(3) 0.0226(8) Uani 1 1 d . . . . .
H17A H 0.9383 0.3590 0.3378 0.027 Uiso 1 1 calc R U . . .
H17B H 0.7829 0.3023 0.3205 0.027 Uiso 1 1 calc R U . . .
C18 C 0.8487(4) 0.2820(3) 0.1889(3) 0.0172(7) Uani 1 1 d . . . . .
H18A H 0.7632 0.3294 0.1496 0.021 Uiso 1 1 calc R U . . .
H18B H 0.9350 0.3114 0.1742 0.021 Uiso 1 1 calc R U . . .
Pt2 Pt 0.82680(2) 0.04294(2) 0.76292(2) 0.00732(3) Uani 1 1 d . . . . .
Br2 Br 0.81060(4) -0.09527(3) 0.89523(3) 0.01429(7) Uani 1 1 d . . . . .
C27 C 0.9461(4) 0.2876(3) 0.8327(3) 0.0140(7) Uani 1 1 d . . . . .
H27A H 1.0405 0.3062 0.8239 0.017 Uiso 1 1 calc R U . . .
H27B H 0.9271 0.3451 0.8798 0.017 Uiso 1 1 calc R U . . .
C26 C 0.9601(4) 0.1752(3) 0.8868(3) 0.0127(6) Uani 1 1 d . . . . .
H26 H 0.9388 0.1761 0.9552 0.015 Uiso 1 1 calc R U . . .
C25 C 1.0552(4) 0.0928(3) 0.8818(3) 0.0135(7) Uani 1 1 d . . . . .
H25 H 1.0931 0.0447 0.9474 0.016 Uiso 1 1 calc R U . . .
C24 C 1.1537(4) 0.0983(3) 0.8150(3) 0.0159(7) Uani 1 1 d . . . . .
H24A H 1.1924 0.0225 0.8110 0.019 Uiso 1 1 calc R U . . .
H24B H 1.2385 0.1473 0.8521 0.019 Uiso 1 1 calc R U . . .
C23 C 1.0768(4) 0.1425(3) 0.6990(3) 0.0150(7) Uani 1 1 d . . . . .
H23A H 1.0887 0.2248 0.6993 0.018 Uiso 1 1 calc R U . . .
H23B H 1.1268 0.1106 0.6523 0.018 Uiso 1 1 calc R U . . .
C22 C 0.9147(4) 0.1150(3) 0.6512(3) 0.0120(6) Uani 1 1 d . . . . .
H22 H 0.8873 0.0732 0.5817 0.014 Uiso 1 1 calc R U . . .
C21 C 0.8015(4) 0.1841(3) 0.6587(3) 0.0111(6) Uani 1 1 d . . . . .
H21 H 0.7099 0.1820 0.5937 0.013 Uiso 1 1 calc R U . . .
C28 C 0.8222(4) 0.2920(3) 0.7216(3) 0.0143(7) Uani 1 1 d . . . . .
H28A H 0.7288 0.3111 0.7318 0.017 Uiso 1 1 calc R U . . .
H28B H 0.8441 0.3527 0.6787 0.017 Uiso 1 1 calc R U . . .
C31 C 0.6623(4) -0.0409(3) 0.6441(3) 0.0114(6) Uani 1 1 d . . . . .
H31A H 0.6796 -0.0295 0.5757 0.014 Uiso 1 1 calc R U . . .
H31B H 0.6752 -0.1218 0.6608 0.014 Uiso 1 1 calc R U . . .
C32 C 0.4987(4) -0.0119(3) 0.6233(3) 0.0137(7) Uani 1 1 d . . . . .
C33 C 0.4044(4) -0.1044(4) 0.5485(3) 0.0208(9) Uani 1 1 d . . . . .
H33A H 0.3001 -0.0901 0.5350 0.031 Uiso 1 1 calc R U . . .
H33B H 0.4316 -0.1775 0.5832 0.031 Uiso 1 1 calc R U . . .
H33C H 0.4219 -0.1040 0.4802 0.031 Uiso 1 1 calc R U . . .
C34 C 0.4629(4) -0.0099(4) 0.7273(3) 0.0198(8) Uani 1 1 d . . . . .
H34A H 0.5189 0.0501 0.7743 0.030 Uiso 1 1 calc R U . . .
H34B H 0.4896 -0.0819 0.7643 0.030 Uiso 1 1 calc R U . . .
H34C H 0.3575 0.0035 0.7096 0.030 Uiso 1 1 calc R U . . .
C35 C 0.4566(4) 0.0962(3) 0.5616(3) 0.0177(7) Uani 1 1 d . . . . .
H35 H 0.4754 0.1002 0.4961 0.021 Uiso 1 1 calc R U . . .
C36 C 0.3967(5) 0.1865(4) 0.5872(4) 0.0235(9) Uani 1 1 d . . . . .
H36A H 0.3752 0.1878 0.6517 0.028 Uiso 1 1 calc R U . . .
H36B H 0.3752 0.2499 0.5411 0.028 Uiso 1 1 calc R U . . .

loop_
_atom_site_aniso_label
_atom_site_aniso_U_11
_atom_site_aniso_U_22
_atom_site_aniso_U_33
_atom_site_aniso_U_23
_atom_site_aniso_U_13
_atom_site_aniso_U_12
Pt1 0.00811(5) 0.00739(5) 0.00732(5) -0.00077(7) 0.00226(3) -0.00050(8)
Br1 0.02278(18) 0.01138(16) 0.01051(15) 0.00110(13) 0.00641(13) -0.00038(13)
C1 0.0106(14) 0.0099(15) 0.0125(15) -0.0021(12) 0.0035(12) -0.0016(11)
C2 0.0090(15) 0.0163(17) 0.0180(17) -0.0007(14) 0.0060(13) -0.0011(12)
C3 0.0144(18) 0.025(2) 0.032(2) -0.0061(18) 0.0042(16) -0.0074(16)
C4 0.0149(17) 0.026(2) 0.0206(19) 0.0020(16) 0.0094(15) 0.0024(15)
C5 0.0092(14) 0.025(2) 0.0228(17) 0.0043(15) 0.0021(12) 0.0005(14)
C6 0.020(2) 0.025(2) 0.039(3) 0.006(2) 0.0123(18) 0.0053(17)
C11 0.0118(15) 0.0125(16) 0.0098(15) 0.0028(12) 0.0007(12) -0.0005(12)
C12 0.0148(16) 0.0126(15) 0.0091(14) 0.0005(12) 0.0047(12) -0.0023(12)
C13 0.0109(16) 0.0176(18) 0.0193(18) 0.0013(14) 0.0076(13) -0.0017(13)
C14 0.0115(16) 0.0208(19) 0.0196(18) 0.0026(15) 0.0038(13) -0.0045(14)
C15 0.0148(16) 0.0171(18) 0.0100(15) -0.0019(13) -0.0014(13) -0.0044(13)
C16 0.0197(18) 0.0119(17) 0.0116(16) -0.0032(13) 0.0009(13) -0.0023(13)
C17 0.026(2) 0.0121(18) 0.025(2) -0.0059(15) 0.0042(16) 0.0023(15)
C18 0.0178(18) 0.0123(17) 0.0181(18) 0.0016(14) 0.0022(14) -0.0006(13)
Pt2 0.00716(5) 0.00707(5) 0.00762(5) -0.00019(6) 0.00244(3) -0.00067(8)
Br2 0.02047(17) 0.01107(16) 0.01194(15) 0.00120(13) 0.00645(13) -0.00315(13)
C27 0.0178(17) 0.0078(15) 0.0156(16) -0.0022(12) 0.0047(13) -0.0025(12)
C26 0.0143(16) 0.0138(16) 0.0078(14) -0.0011(12) 0.0011(12) -0.0024(13)
C25 0.0103(15) 0.0182(17) 0.0083(15) 0.0015(13) -0.0013(12) -0.0022(12)
C24 0.0087(15) 0.0139(17) 0.0227(19) 0.0021(14) 0.0023(13) -0.0012(12)
C23 0.0110(15) 0.0180(18) 0.0182(17) 0.0038(14) 0.0079(13) -0.0004(13)
C22 0.0130(15) 0.0153(16) 0.0091(15) 0.0022(12) 0.0057(12) -0.0018(12)
C21 0.0112(15) 0.0102(15) 0.0100(15) 0.0034(12) 0.0012(12) -0.0005(12)
C28 0.0149(16) 0.0102(16) 0.0150(17) 0.0011(13) 0.0018(13) 0.0014(12)
C31 0.0098(15) 0.0097(15) 0.0130(15) -0.0041(12) 0.0020(12) -0.0006(11)
C32 0.0090(15) 0.0156(17) 0.0157(17) -0.0058(14) 0.0035(13) -0.0022(12)
C33 0.0120(18) 0.020(2) 0.027(2) -0.0101(17) 0.0027(16) -0.0061(14)
C34 0.0133(17) 0.025(2) 0.024(2) -0.0007(16) 0.0110(15) 0.0009(14)
C35 0.0081(16) 0.0203(19) 0.0200(19) 0.0013(15) -0.0011(14) -0.0011(13)
C36 0.0142(19) 0.018(2) 0.035(2) -0.0016(18) 0.0054(17) -0.0013(15)

loop_
_atom_type_symbol
_atom_type_description
_atom_type_scat_dispersion_real
_atom_type_scat_dispersion_imag
_atom_type_scat_source
C C 0.0033 0.0016 'International Tables Vol C Tables 4.2.6.8 and 6.1.1.4'
H H 0.0000 0.0000 'International Tables Vol C Tables 4.2.6.8 and 6.1.1.4'
Br Br -0.2901 2.4595 'International Tables Vol C Tables 4.2.6.8 and 6.1.1.4'
Pt Pt -1.7033 8.3905 'International Tables Vol C Tables 4.2.6.8 and 6.1.1.4'

loop_
_geom_angle_atom_site_label_1
_geom_angle_atom_site_label_2
_geom_angle_atom_site_label_3
_geom_angle
_geom_angle_site_symmetry_1
_geom_angle_site_symmetry_3
_geom_angle_publ_flag
C1 Pt1 C12 92.53(13) . . ?
C1 Pt1 C11 92.55(13) . . ?
C12 Pt1 C11 38.35(13) . . ?
C1 Pt1 C16 157.71(14) . . ?
C12 Pt1 C16 95.72(14) . . ?
C11 Pt1 C16 81.41(13) . . ?
C1 Pt1 C15 167.47(13) . . ?
C12 Pt1 C15 80.12(13) . . ?
C11 Pt1 C15 87.96(13) . . ?
C16 Pt1 C15 34.55(13) . . ?
C1 Pt1 Br1 90.27(10) . . ?
C12 Pt1 Br1 149.43(10) . . ?
C11 Pt1 Br1 171.58(10) . . ?
C16 Pt1 Br1 93.02(9) . . ?
C15 Pt1 Br1 91.01(9) . . ?
C2 C1 Pt1 117.1(2) . . ?
C2 C1 H1A 108.0 . . ?
Pt1 C1 H1A 108.0 . . ?
C2 C1 H1B 108.0 . . ?
Pt1 C1 H1B 108.0 . . ?
H1A C1 H1B 107.3 . . ?
C5 C2 C4 111.6(3) . . ?
C5 C2 C3 106.7(3) . . ?
C4 C2 C3 108.6(3) . . ?
C5 C2 C1 110.7(3) . . ?
C4 C2 C1 111.9(3) . . ?
C3 C2 C1 107.1(3) . . ?
C2 C3 H3A 109.5 . . ?
C2 C3 H3B 109.5 . . ?
H3A C3 H3B 109.5 . . ?
C2 C3 H3C 109.5 . . ?
H3A C3 H3C 109.5 . . ?
H3B C3 H3C 109.5 . . ?
C2 C4 H4A 109.5 . . ?
C2 C4 H4B 109.5 . . ?
H4A C4 H4B 109.5 . . ?
C2 C4 H4C 109.5 . . ?
H4A C4 H4C 109.5 . . ?
H4B C4 H4C 109.5 . . ?
C6 C5 C2 127.7(4) . . ?
C6 C5 H5 116.2 . . ?
C2 C5 H5 116.2 . . ?
C5 C6 H6A 120.0 . . ?
C5 C6 H6B 120.0 . . ?
H6A C6 H6B 120.0 . . ?
C12 C11 C18 124.9(3) . . ?
C12 C11 Pt1 70.08(19) . . ?
C18 C11 Pt1 113.2(2) . . ?
C12 C11 H11 113.7 . . ?
C18 C11 H11 113.7 . . ?
Pt1 C11 H11 113.7 . . ?
C11 C12 C13 126.4(3) . . ?
C11 C12 Pt1 71.6(2) . . ?
C13 C12 Pt1 110.2(2) . . ?
C11 C12 H12 113.5 . . ?
C13 C12 H12 113.5 . . ?
Pt1 C12 H12 113.5 . . ?
C12 C13 C14 114.3(3) . . ?
C12 C13 H13A 108.7 . . ?
C14 C13 H13A 108.7 . . ?
C12 C13 H13B 108.7 . . ?
C14 C13 H13B 108.7 . . ?
H13A C13 H13B 107.6 . . ?
C15 C14 C13 112.6(3) . . ?
C15 C14 H14A 109.1 . . ?
C13 C14 H14A 109.1 . . ?
C15 C14 H14B 109.1 . . ?
C13 C14 H14B 109.1 . . ?
H14A C14 H14B 107.8 . . ?
C16 C15 C14 123.4(4) . . ?
C16 C15 Pt1 70.9(2) . . ?
C14 C15 Pt1 109.0(2) . . ?
C16 C15 H15 115.0 . . ?
C14 C15 H15 115.0 . . ?
Pt1 C15 H15 115.0 . . ?
C15 C16 C17 126.3(4) . . ?
C15 C16 Pt1 74.5(2) . . ?
C17 C16 Pt1 104.6(2) . . ?
C15 C16 H16 114.3 . . ?
C17 C16 H16 114.3 . . ?
Pt1 C16 H16 114.3 . . ?
C16 C17 C18 115.0(3) . . ?
C16 C17 H17A 108.5 . . ?
C18 C17 H17A 108.5 . . ?
C16 C17 H17B 108.5 . . ?
C18 C17 H17B 108.5 . . ?
H17A C17 H17B 107.5 . . ?
C11 C18 C17 113.7(3) . . ?
C11 C18 H18A 108.8 . . ?
C17 C18 H18A 108.8 . . ?
C11 C18 H18B 108.8 . . ?
C17 C18 H18B 108.8 . . ?
H18A C18 H18B 107.7 . . ?
C31 Pt2 C22 93.18(14) . . ?
C31 Pt2 C21 90.33(13) . . ?
C22 Pt2 C21 38.41(13) . . ?
C31 Pt2 C25 161.48(13) . . ?
C22 Pt2 C25 81.28(13) . . ?
C21 Pt2 C25 95.97(13) . . ?
C31 Pt2 C26 163.79(13) . . ?
C22 Pt2 C26 87.60(13) . . ?
C21 Pt2 C26 80.24(13) . . ?
C25 Pt2 C26 34.39(13) . . ?
C31 Pt2 Br2 89.64(10) . . ?
C22 Pt2 Br2 155.46(10) . . ?
C21 Pt2 Br2 166.06(9) . . ?
C25 Pt2 Br2 88.37(9) . . ?
C26 Pt2 Br2 96.36(9) . . ?
C26 C27 C28 113.3(3) . . ?
C26 C27 H27A 108.9 . . ?
C28 C27 H27A 108.9 . . ?
C26 C27 H27B 108.9 . . ?
C28 C27 H27B 108.9 . . ?
H27A C27 H27B 107.7 . . ?
C25 C26 C27 124.7(3) . . ?
C25 C26 Pt2 72.2(2) . . ?
C27 C26 Pt2 109.6(2) . . ?
C25 C26 H26 114.2 . . ?
C27 C26 H26 114.2 . . ?
Pt2 C26 H26 114.2 . . ?
C26 C25 C24 124.9(3) . . ?
C26 C25 Pt2 73.4(2) . . ?
C24 C25 Pt2 105.3(2) . . ?
C26 C25 H25 114.8 . . ?
C24 C25 H25 114.8 . . ?
Pt2 C25 H25 114.8 . . ?
C25 C24 C23 114.4(3) . . ?
C25 C24 H24A 108.7 . . ?
C23 C24 H24A 108.7 . . ?
C25 C24 H24B 108.7 . . ?
C23 C24 H24B 108.7 . . ?
H24A C24 H24B 107.6 . . ?
C22 C23 C24 114.3(3) . . ?
C22 C23 H23A 108.7 . . ?
C24 C23 H23A 108.7 . . ?
C22 C23 H23B 108.7 . . ?
C24 C23 H23B 108.7 . . ?
H23A C23 H23B 107.6 . . ?
C21 C22 C23 124.5(3) . . ?
C21 C22 Pt2 70.98(19) . . ?
C23 C22 Pt2 114.0(2) . . ?
C21 C22 H22 113.4 . . ?
C23 C22 H22 113.4 . . ?
Pt2 C22 H22 113.4 . . ?
C22 C21 C28 125.8(3) . . ?
C22 C21 Pt2 70.60(19) . . ?
C28 C21 Pt2 110.7(2) . . ?
C22 C21 H21 113.9 . . ?
C28 C21 H21 113.9 . . ?
Pt2 C21 H21 113.9 . . ?
C21 C28 C27 114.0(3) . . ?
C21 C28 H28A 108.8 . . ?
C27 C28 H28A 108.8 . . ?
C21 C28 H28B 108.8 . . ?
C27 C28 H28B 108.8 . . ?
H28A C28 H28B 107.7 . . ?
C32 C31 Pt2 119.7(2) . . ?
C32 C31 H31A 107.4 . . ?
Pt2 C31 H31A 107.4 . . ?
C32 C31 H31B 107.4 . . ?
Pt2 C31 H31B 107.4 . . ?
H31A C31 H31B 106.9 . . ?
C35 C32 C34 111.8(3) . . ?
C35 C32 C33 106.0(3) . . ?
C34 C32 C33 108.5(3) . . ?
C35 C32 C31 110.7(3) . . ?
C34 C32 C31 112.5(3) . . ?
C33 C32 C31 107.0(3) . . ?
C32 C33 H33A 109.5 . . ?
C32 C33 H33B 109.5 . . ?
H33A C33 H33B 109.5 . . ?
C32 C33 H33C 109.5 . . ?
H33A C33 H33C 109.5 . . ?
H33B C33 H33C 109.5 . . ?
C32 C34 H34A 109.5 . . ?
C32 C34 H34B 109.5 . . ?
H34A C34 H34B 109.5 . . ?
C32 C34 H34C 109.5 . . ?
H34A C34 H34C 109.5 . . ?
H34B C34 H34C 109.5 . . ?
C36 C35 C32 128.1(4) . . ?
C36 C35 H35 115.9 . . ?
C32 C35 H35 115.9 . . ?
C35 C36 H36A 120.0 . . ?
C35 C36 H36B 120.0 . . ?
H36A C36 H36B 120.0 . . ?

loop_
_geom_bond_atom_site_label_1
_geom_bond_atom_site_label_2
_geom_bond_distance
_geom_bond_site_symmetry_2
_geom_bond_publ_flag
Pt1 C1 2.075(3) . ?
Pt1 C12 2.125(3) . ?
Pt1 C11 2.144(3) . ?
Pt1 C16 2.292(4) . ?
Pt1 C15 2.337(3) . ?
Pt1 Br1 2.4533(4) . ?
C1 C2 1.549(5) . ?
C1 H1A 0.9900 . ?
C1 H1B 0.9900 . ?
C2 C5 1.511(5) . ?
C2 C4 1.536(5) . ?
C2 C3 1.548(5) . ?
C3 H3A 0.9800 . ?
C3 H3B 0.9800 . ?
C3 H3C 0.9800 . ?
C4 H4A 0.9800 . ?
C4 H4B 0.9800 . ?
C4 H4C 0.9800 . ?
C5 C6 1.325(6) . ?
C5 H5 0.9500 . ?
C6 H6A 0.9500 . ?
C6 H6B 0.9500 . ?
C11 C12 1.402(5) . ?
C11 C18 1.521(5) . ?
C11 H11 1.0000 . ?
C12 C13 1.510(5) . ?
C12 H12 1.0000 . ?
C13 C14 1.531(5) . ?
C13 H13A 0.9900 . ?
C13 H13B 0.9900 . ?
C14 C15 1.505(5) . ?
C14 H14A 0.9900 . ?
C14 H14B 0.9900 . ?
C15 C16 1.375(5) . ?
C15 H15 1.0000 . ?
C16 C17 1.511(5) . ?
C16 H16 1.0000 . ?
C17 C18 1.537(5) . ?
C17 H17A 0.9900 . ?
C17 H17B 0.9900 . ?
C18 H18A 0.9900 . ?
C18 H18B 0.9900 . ?
Pt2 C31 2.069(3) . ?
Pt2 C22 2.136(3) . ?
Pt2 C21 2.141(3) . ?
Pt2 C25 2.306(3) . ?
Pt2 C26 2.321(3) . ?
Pt2 Br2 2.4572(4) . ?
C27 C26 1.507(5) . ?
C27 C28 1.544(5) . ?
C27 H27A 0.9900 . ?
C27 H27B 0.9900 . ?
C26 C25 1.368(5) . ?
C26 H26 1.0000 . ?
C25 C24 1.518(5) . ?
C25 H25 1.0000 . ?
C24 C23 1.550(5) . ?
C24 H24A 0.9900 . ?
C24 H24B 0.9900 . ?
C23 C22 1.514(5) . ?
C23 H23A 0.9900 . ?
C23 H23B 0.9900 . ?
C22 C21 1.407(5) . ?
C22 H22 1.0000 . ?
C21 C28 1.512(5) . ?
C21 H21 1.0000 . ?
C28 H28A 0.9900 . ?
C28 H28B 0.9900 . ?
C31 C32 1.554(5) . ?
C31 H31A 0.9900 . ?
C31 H31B 0.9900 . ?
C32 C35 1.508(5) . ?
C32 C34 1.539(5) . ?
C32 C33 1.553(5) . ?
C33 H33A 0.9800 . ?
C33 H33B 0.9800 . ?
C33 H33C 0.9800 . ?
C34 H34A 0.9800 . ?
C34 H34B 0.9800 . ?
C34 H34C 0.9800 . ?
C35 C36 1.326(6) . ?
C35 H35 0.9500 . ?
C36 H36A 0.9500 . ?
C36 H36B 0.9500 . ?
